data_1506064
loop_
_publ_author_name
'Iden, Hassan S.'
'Lubell, William D.'

_publ_section_title
;
 1,4-Diazepinone and pyrrolodiazepinone syntheses via homoallylic ketones
 from cascade addition of vinyl Grignard reagent to
 alpha-aminoacyl-beta-amino esters.
;
_journal_issue 16
_journal_name_full 'Organic letters'
_journal_page_first 3425
_journal_page_last 3428
_journal_paper_doi 10.1021/ol061036k
_journal_volume 8
_journal_year 2006
_chemical_absolute_configuration rmad
_chemical_compound_source 'Synthesized by the authors. See text'
_chemical_formula_moiety 'C23 H29 N2 O, (Cl), (C H4 O)0.5'
_chemical_formula_sum 'C23.5 H31 Cl N2 O1.5'
_chemical_formula_weight 400.95
_chemical_name_systematic
; 
 ? 
;
_space_group_IT_number 5
_symmetry_cell_setting monoclinic
_symmetry_space_group_name_Hall 'C 2y'
_symmetry_space_group_name_H-M 'C 1 2 1'
_atom_sites_solution_hydrogens geom
_atom_sites_solution_primary direct
_atom_sites_solution_secondary difmap
_audit_creation_method SHELXL-97
_cell_angle_alpha 90.00
_cell_angle_beta 125.009(8)
_cell_angle_gamma 90.00
_cell_formula_units_Z 4
_cell_length_a 24.254(5)
_cell_length_b 6.6426(12)
_cell_length_c 17.061(3)
_cell_measurement_reflns_used 3990
_cell_measurement_temperature 100(2)
_cell_measurement_theta_max 68.03
_cell_measurement_theta_min 3.16
_cell_volume 2251.3(8)
_computing_cell_refinement 'SMART (Bruker, 2001)'
_computing_data_collection 'SMART (Bruker, 2001)'
_computing_data_reduction 'SAINT (Bruker, 2003)'
_computing_molecular_graphics 'SHELXTL (Bruker, 1997)'
_computing_publication_material 'UdMX (local program)'
_computing_structure_refinement 'SHELXL97 (Sheldrick, 1997)'
_computing_structure_solution 'SHELXS97 (Sheldrick, 1997)'
_diffrn_ambient_temperature 100(2)
_diffrn_detector_area_resol_mean 5.5
_diffrn_measured_fraction_theta_full 0.965
_diffrn_measured_fraction_theta_max 0.965
_diffrn_measurement_device_type 'Bruker Smart 6000'
_diffrn_measurement_method \w
_diffrn_radiation_monochromator 'Montel 200 optics'
_diffrn_radiation_source 'Rotating Anode'
_diffrn_radiation_type CuK\a
_diffrn_radiation_wavelength 1.54178
_diffrn_reflns_av_R_equivalents 0.106
_diffrn_reflns_av_sigmaI/netI 0.1196
_diffrn_reflns_limit_h_max 23
_diffrn_reflns_limit_h_min -28
_diffrn_reflns_limit_k_max 6
_diffrn_reflns_limit_k_min -7
_diffrn_reflns_limit_l_max 20
_diffrn_reflns_limit_l_min -20
_diffrn_reflns_number 14342
_diffrn_reflns_theta_full 68.25
_diffrn_reflns_theta_max 68.25
_diffrn_reflns_theta_min 3.16
_diffrn_standards_decay_% 3.59
_diffrn_standards_number 72
_exptl_absorpt_coefficient_mu 1.630
_exptl_absorpt_correction_T_max 1.0000
_exptl_absorpt_correction_T_min 0.3800
_exptl_absorpt_correction_type multi-scan
_exptl_absorpt_process_details 'Sadabs (Sheldrick,2004)'
_exptl_crystal_colour Colorless
_exptl_crystal_density_diffrn 1.183
_exptl_crystal_density_method 'not measured'
_exptl_crystal_description platelet
_exptl_crystal_F_000 860
_exptl_crystal_size_max 0.50
_exptl_crystal_size_mid 0.08
_exptl_crystal_size_min 0.04
_refine_diff_density_max 0.678
_refine_diff_density_min -1.064
_refine_diff_density_rms 0.112
_refine_ls_abs_structure_details 'Flack H D (1983), 1164 Friedel Pairs'
_refine_ls_abs_structure_Flack 0.15(5)
_refine_ls_extinction_method none
_refine_ls_goodness_of_fit_ref 1.060
_refine_ls_hydrogen_treatment constr
_refine_ls_matrix_type full
_refine_ls_number_parameters 264
_refine_ls_number_reflns 3404
_refine_ls_number_restraints 13
_refine_ls_restrained_S_all 1.059
_refine_ls_R_factor_all 0.1464
_refine_ls_R_factor_gt 0.0934
_refine_ls_shift/su_max 0.000
_refine_ls_shift/su_mean 0.000
_refine_ls_structure_factor_coef Fsqd
_refine_ls_weighting_details 'calc w=1/[\s^2^(Fo^2^)+(0.1775P)^2^] where P=(Fo^2^+2Fc^2^)/3'
_refine_ls_weighting_scheme calc
_refine_ls_wR_factor_gt 0.2344
_refine_ls_wR_factor_ref 0.2786
_reflns_number_gt 2178
_reflns_number_total 3404
_reflns_threshold_expression I>2\s(I)
_cod_data_source_file ol061036ksi20060428_010159.cif
_cod_data_source_block lube32
_cod_depositor_comments
;
The following automatic conversions were performed:

'_symmetry_cell_setting' value 'Monoclinic' changed to 'monoclinic'
according to /home/saulius/struct/CIF-dictionaries/cif_core.dic
dictionary named 'cif_core.dic' version 2.4.1 from
2010-06-29.

'_geom_bond_publ_flag' value 'Y' changed to 'y'
according to /home/saulius/struct/CIF-dictionaries/cif_core.dic
dictionary named 'cif_core.dic' version 2.4.1 from 2010-06-29 (29
times).

'_geom_angle_publ_flag' value 'Y' changed to 'y' according
to /home/saulius/struct/CIF-dictionaries/cif_core.dic dictionary
named 'cif_core.dic' version 2.4.1 from 2010-06-29 (36 times).

Automatic conversion script
Id: cif_fix_values 1715 2011-07-08 13:25:40Z adriana 
;
_cod_original_cell_volume 2251.4(7)
_cod_original_sg_symbol_H-M C2
_cod_original_formula_sum 'C23.50 H31 Cl N2 O1.50'
_cod_database_code 1506064

loop_
_symmetry_equiv_pos_as_xyz
'x, y, z'
'-x, y, -z'
'x+1/2, y+1/2, z'
'-x+1/2, y+1/2, -z'

loop_
_atom_site_label
_atom_site_type_symbol
_atom_site_fract_x
_atom_site_fract_y
_atom_site_fract_z
_atom_site_U_iso_or_equiv
_atom_site_adp_type
_atom_site_occupancy
_atom_site_symmetry_multiplicity
_atom_site_calc_flag
_atom_site_refinement_flags
_atom_site_disorder_assembly
_atom_site_disorder_group
Cl Cl 0.32008(9) 0.6689(3) 0.04001(11) 0.0413(6) Uani 1 1 d . . .
N1 N 0.0257(3) 0.7115(8) 0.9224(4) 0.0359(17) Uani 1 1 d . . .
H1 H -0.0090 0.7715 0.9159 0.054 Uiso 1 1 calc R . .
C2 C 0.0856(4) 0.7288(10) 1.0087(5) 0.035(2) Uani 1 1 d . . .
C3 C 0.1460(4) 0.6221(9) 1.0195(4) 0.0274(19) Uani 1 1 d . . .
H3 H 0.1345 0.4770 1.0020 0.033 Uiso 1 1 calc R . .
N4 N 0.1633(3) 0.7151(10) 0.9555(4) 0.0383(19) Uani 1 1 d . . .
H4A H 0.2080 0.6897 0.9821 0.057 Uiso 1 1 calc R . .
H4B H 0.1586 0.8524 0.9564 0.057 Uiso 1 1 calc R . .
C5 C 0.1227(3) 0.6475(13) 0.8502(4) 0.035(2) Uani 1 1 d . . .
H5 H 0.1262 0.4979 0.8483 0.042 Uiso 1 1 calc R . .
C6 C 0.0481(3) 0.7039(13) 0.7992(5) 0.040(2) Uani 1 1 d . . .
H6A H 0.0447 0.8518 0.8025 0.048 Uiso 1 1 calc R . .
H6B H 0.0237 0.6667 0.7308 0.048 Uiso 1 1 calc R . .
C7 C 0.0133(4) 0.6047(11) 0.8400(5) 0.033(2) Uani 1 1 d . . .
H7 H 0.0321 0.4658 0.8611 0.039 Uiso 1 1 calc R . .
O21 O 0.0928(2) 0.8204(8) 1.0761(3) 0.0406(16) Uani 1 1 d . . .
C31 C 0.2086(4) 0.6361(12) 1.1230(4) 0.042(2) Uani 1 1 d . . .
H31A H 0.2486 0.5999 1.1240 0.050 Uiso 1 1 calc R . .
H31B H 0.2141 0.7778 1.1443 0.050 Uiso 1 1 calc R . .
C32 C 0.2074(4) 0.5036(12) 1.1946(5) 0.038(2) Uani 1 1 d . . .
C33 C 0.1856(4) 0.3070(12) 1.1732(5) 0.042(2) Uani 1 1 d . . .
H33 H 0.1682 0.2545 1.1114 0.050 Uiso 1 1 calc R . .
C34 C 0.1892(4) 0.1842(14) 1.2429(5) 0.042(2) Uani 1 1 d . . .
H34 H 0.1739 0.0489 1.2277 0.050 Uiso 1 1 calc R . .
C35 C 0.2148(4) 0.2581(14) 1.3334(5) 0.046(2) Uani 1 1 d . . .
H35 H 0.2167 0.1749 1.3802 0.055 Uiso 1 1 calc R . .
C36 C 0.2375(4) 0.4542(13) 1.3549(5) 0.047(2) Uani 1 1 d . . .
H36 H 0.2558 0.5058 1.4171 0.056 Uiso 1 1 calc R . .
C37 C 0.2339(4) 0.5773(13) 1.2857(5) 0.039(2) Uani 1 1 d . . .
H37 H 0.2497 0.7121 1.3012 0.047 Uiso 1 1 calc R . .
C51 C 0.1544(4) 0.7436(12) 0.8032(5) 0.040(2) Uani 1 1 d . . .
H51A H 0.2035 0.7181 0.8439 0.047 Uiso 1 1 calc R . .
H51B H 0.1475 0.8911 0.7999 0.047 Uiso 1 1 calc R . .
C52 C 0.1253(4) 0.6642(15) 0.7022(5) 0.045(2) Uani 1 1 d . . .
H52A H 0.0786 0.7143 0.6581 0.055 Uiso 1 1 calc R . .
H52B H 0.1522 0.7180 0.6800 0.055 Uiso 1 1 calc R . .
C53 C 0.1250(5) 0.4412(15) 0.6978(6) 0.052(3) Uani 1 1 d . . .
H53 H 0.1673 0.3757 0.7378 0.063 Uiso 1 1 calc R . .
C54 C 0.0713(6) 0.3229(18) 0.6433(7) 0.069(3) Uani 1 1 d . . .
H54A H 0.0279 0.3811 0.6020 0.083 Uiso 1 1 calc R . .
H54B H 0.0765 0.1809 0.6458 0.083 Uiso 1 1 calc R . .
C71 C -0.0637(4) 0.5853(12) 0.7647(5) 0.042(2) Uani 1 1 d . . .
H71A H -0.0845 0.5281 0.7957 0.051 Uiso 1 1 calc R . .
H71B H -0.0831 0.7209 0.7404 0.051 Uiso 1 1 calc R . .
C72 C -0.0805(4) 0.4539(13) 0.6822(5) 0.042(2) Uani 1 1 d . . .
C73 C -0.0606(4) 0.2543(13) 0.6962(5) 0.048(3) Uani 1 1 d . . .
H73 H -0.0373 0.1985 0.7587 0.058 Uiso 1 1 calc R . .
C74 C -0.0741(4) 0.1340(13) 0.6204(5) 0.047(3) Uani 1 1 d . . .
H74 H -0.0583 -0.0009 0.6317 0.057 Uiso 1 1 calc R . .
C75 C -0.1110(4) 0.2118(14) 0.5275(5) 0.049(2) Uani 1 1 d . . .
H75 H -0.1212 0.1298 0.4751 0.059 Uiso 1 1 calc R . .
C76 C -0.1320(4) 0.4060(12) 0.5130(5) 0.045(2) Uani 1 1 d . . .
H76 H -0.1578 0.4579 0.4496 0.054 Uiso 1 1 calc R . .
C77 C -0.1169(4) 0.5315(12) 0.5884(5) 0.041(2) Uani 1 1 d . . .
H77 H -0.1310 0.6682 0.5766 0.049 Uiso 1 1 calc R . .
O81 O 0.0299(7) 0.198(2) 0.9636(8) 0.053(4) Uani 0.50 1 d PU A -1
H81 H 0.0044 0.1808 0.9041 0.080 Uiso 0.50 1 calc PR A -1
C82 C -0.0105(10) 0.249(3) 1.000(3) 0.034(7) Uani 0.50 1 d PU A -1
H82A H 0.0194 0.2771 1.0685 0.051 Uiso 0.50 1 calc PR A -1
H82B H -0.0402 0.1360 0.9887 0.051 Uiso 0.50 1 calc PR A -1
H82C H -0.0378 0.3686 0.9662 0.051 Uiso 0.50 1 calc PR A -1

loop_
_atom_site_aniso_label
_atom_site_aniso_U_11
_atom_site_aniso_U_22
_atom_site_aniso_U_33
_atom_site_aniso_U_23
_atom_site_aniso_U_13
_atom_site_aniso_U_12
Cl 0.0385(9) 0.0158(9) 0.0339(8) 0.0009(8) -0.0001(7) -0.0009(8)
N1 0.030(3) 0.016(4) 0.022(3) -0.004(2) -0.009(2) 0.002(2)
C2 0.035(4) 0.009(4) 0.025(4) 0.007(3) -0.005(3) 0.003(3)
C3 0.032(4) 0.005(4) 0.018(3) 0.002(2) -0.002(3) 0.002(2)
N4 0.027(3) 0.022(4) 0.025(3) 0.003(2) -0.008(2) -0.004(2)
C5 0.031(4) 0.032(5) 0.016(3) 0.002(3) -0.002(3) 0.000(4)
C6 0.027(4) 0.032(5) 0.024(3) 0.005(3) -0.007(3) 0.000(3)
C7 0.023(4) 0.023(5) 0.026(3) 0.000(3) -0.002(3) -0.006(3)
O21 0.033(3) 0.023(3) 0.024(3) -0.010(2) -0.008(2) -0.002(2)
C31 0.036(4) 0.022(5) 0.022(3) -0.008(3) -0.009(3) -0.005(3)
C32 0.023(4) 0.039(5) 0.021(3) 0.002(3) -0.005(3) 0.008(3)
C33 0.032(4) 0.026(5) 0.028(4) -0.002(3) -0.006(3) 0.004(3)
C34 0.041(4) 0.026(4) 0.029(3) -0.004(4) 0.003(3) 0.002(4)
C35 0.040(4) 0.038(6) 0.032(4) 0.012(3) 0.004(3) 0.011(4)
C36 0.042(5) 0.041(5) 0.022(3) 0.005(4) -0.002(3) 0.006(4)
C37 0.039(4) 0.023(4) 0.022(3) -0.003(3) -0.001(3) 0.004(3)
C51 0.034(4) 0.024(5) 0.032(4) -0.001(3) 0.002(3) 0.002(3)
C52 0.037(4) 0.043(5) 0.030(3) -0.002(4) 0.004(3) -0.012(5)
C53 0.051(5) 0.041(6) 0.036(4) 0.002(4) 0.007(4) 0.008(4)
C54 0.069(7) 0.049(7) 0.052(6) -0.007(5) 0.013(5) -0.009(5)
C71 0.029(4) 0.025(4) 0.026(4) -0.001(3) -0.011(3) -0.007(3)
C72 0.031(4) 0.029(5) 0.027(3) 0.001(3) -0.007(3) -0.007(3)
C73 0.044(5) 0.029(5) 0.025(4) 0.002(3) -0.007(3) -0.004(4)
C74 0.045(5) 0.026(5) 0.032(4) 0.002(3) -0.001(3) -0.006(4)
C75 0.044(5) 0.035(6) 0.032(4) -0.009(3) 0.001(3) -0.011(4)
C76 0.046(5) 0.031(6) 0.020(3) -0.002(3) -0.004(3) -0.002(4)
C77 0.038(4) 0.021(5) 0.023(4) 0.003(3) -0.006(3) 0.002(3)
O81 0.063(8) 0.058(9) 0.028(5) -0.012(6) 0.020(5) -0.007(7)
C82 0.007(14) 0.043(8) 0.037(7) -0.010(9) 0.004(11) 0.003(6)

loop_
_atom_type_symbol
_atom_type_description
_atom_type_scat_dispersion_real
_atom_type_scat_dispersion_imag
_atom_type_scat_source
C C 0.0181 0.0091 'International Tables Vol C Tables 4.2.6.8 and 6.1.1.4'
H H 0.0000 0.0000 'International Tables Vol C Tables 4.2.6.8 and 6.1.1.4'
N N 0.0311 0.0180 'International Tables Vol C Tables 4.2.6.8 and 6.1.1.4'
O O 0.0492 0.0322 'International Tables Vol C Tables 4.2.6.8 and 6.1.1.4'
Cl Cl 0.3639 0.7018 'International Tables Vol C Tables 4.2.6.8 and 6.1.1.4'

loop_
_geom_angle_atom_site_label_1
_geom_angle_atom_site_label_2
_geom_angle_atom_site_label_3
_geom_angle
_geom_angle_publ_flag
C2 N1 C7 126.6(7) y
C2 N1 H1 116.7 ?
C7 N1 H1 116.7 ?
O21 C2 N1 123.5(7) y
O21 C2 C3 120.2(6) y
N1 C2 C3 116.3(7) y
N4 C3 C31 107.9(6) y
N4 C3 C2 111.4(5) y
C31 C3 C2 110.7(6) y
N4 C3 H3 108.9 ?
C31 C3 H3 108.9 ?
C2 C3 H3 108.9 ?
C3 N4 C5 117.9(6) y
C3 N4 H4A 107.8 ?
C5 N4 H4A 107.8 ?
C3 N4 H4B 107.8 ?
C5 N4 H4B 107.8 ?
H4A N4 H4B 107.2 ?
C51 C5 C6 112.5(6) y
C51 C5 N4 108.2(6) y
C6 C5 N4 110.3(7) y
C51 C5 H5 108.6 ?
C6 C5 H5 108.6 ?
N4 C5 H5 108.6 ?
C7 C6 C5 114.7(6) y
C7 C6 H6A 108.6 ?
C5 C6 H6A 108.6 ?
C7 C6 H6B 108.6 ?
C5 C6 H6B 108.6 ?
H6A C6 H6B 107.6 ?
N1 C7 C6 111.8(6) y
N1 C7 C71 109.1(7) y
C6 C7 C71 112.3(6) y
N1 C7 H7 107.8 ?
C6 C7 H7 107.8 ?
C71 C7 H7 107.8 ?
C32 C31 C3 115.3(7) y
C32 C31 H31A 108.4 ?
C3 C31 H31A 108.4 ?
C32 C31 H31B 108.4 ?
C3 C31 H31B 108.4 ?
H31A C31 H31B 107.5 ?
C33 C32 C37 119.5(8) y
C33 C32 C31 121.2(7) y
C37 C32 C31 119.1(7) y
C32 C33 C34 120.0(8) y
C32 C33 H33 120 ?
C34 C33 H33 120 ?
C35 C34 C33 120.7(8) y
C35 C34 H34 119.7 ?
C33 C34 H34 119.6 ?
C36 C35 C34 119.1(9) y
C36 C35 H35 120.5 ?
C34 C35 H35 120.5 ?
C35 C36 C37 120.5(8) y
C35 C36 H36 119.8 ?
C37 C36 H36 119.8 ?
C32 C37 C36 120.3(8) y
C32 C37 H37 119.9 ?
C36 C37 H37 119.9 ?
C5 C51 C52 113.6(6) y
C5 C51 H51A 108.8 ?
C52 C51 H51A 108.8 ?
C5 C51 H51B 108.8 ?
C52 C51 H51B 108.8 ?
H51A C51 H51B 107.7 ?
C53 C52 C51 112.7(7) y
C53 C52 H52A 109.1 ?
C51 C52 H52A 109.1 ?
C53 C52 H52B 109.1 ?
C51 C52 H52B 109.1 ?
H52A C52 H52B 107.8 ?
C54 C53 C52 126.6(9) y
C54 C53 H53 116.7 ?
C52 C53 H53 116.7 ?
C53 C54 H54A 120 ?
C53 C54 H54B 120 ?
H54A C54 H54B 120 ?
C72 C71 C7 112.0(8) y
C72 C71 H71A 109.2 ?
C7 C71 H71A 109.2 ?
C72 C71 H71B 109.2 ?
C7 C71 H71B 109.2 ?
H71A C71 H71B 107.9 ?
C73 C72 C77 118.3(8) y
C73 C72 C71 121.1(7) y
C77 C72 C71 120.6(7) y
C72 C73 C74 121.2(7) y
C72 C73 H73 119.4 ?
C74 C73 H73 119.4 ?
C73 C74 C75 119.9(8) y
C73 C74 H74 120 ?
C75 C74 H74 120 ?
C76 C75 C74 119.2(8) y
C76 C75 H75 120.4 ?
C74 C75 H75 120.4 ?
C75 C76 C77 121.9(7) y
C75 C76 H76 119.1 ?
C77 C76 H76 119.1 ?
C76 C77 C72 119.5(7) y
C76 C77 H77 120.3 ?
C72 C77 H77 120.3 ?

loop_
_geom_bond_atom_site_label_1
_geom_bond_atom_site_label_2
_geom_bond_distance
_geom_bond_publ_flag
N1 C2 1.355(8) y
N1 C7 1.443(9) y
N1 H1 0.88 ?
C2 O21 1.220(9) y
C2 C3 1.542(11) y
C3 N4 1.509(10) y
C3 C31 1.534(8) y
C3 H3 1 ?
N4 C5 1.538(8) y
N4 H4a 0.92 ?
N4 H4b 0.92 ?
C5 C51 1.533(12) y
C5 C6 1.538(10) y
C5 H5 1 ?
C6 C7 1.519(11) y
C6 H6a 0.99 ?
C6 H6b 0.99 ?
C7 C71 1.550(9) y
C7 H7 1 ?
C31 C32 1.518(12) y
C31 H31a 0.99 ?
C31 H31b 0.99 ?
C32 C33 1.377(12) y
C32 C37 1.387(10) y
C33 C34 1.402(12) y
C33 H33 0.95 ?
C34 C35 1.383(11) y
C34 H34 0.95 ?
C35 C36 1.380(13) y
C35 H35 0.95 ?
C36 C37 1.396(12) y
C36 H36 0.95 ?
C37 H37 0.95 ?
C51 C52 1.533(10) y
C51 H51a 0.99 ?
C51 H51b 0.99 ?
C52 C53 1.483(14) y
C52 H52a 0.99 ?
C52 H52b 0.99 ?
C53 C54 1.338(13) y
C53 H53 0.95 ?
C54 H54a 0.95 ?
C54 H54b 0.95 ?
C71 C72 1.500(12) y
C71 H71a 0.99 ?
C71 H71b 0.99 ?
C72 C73 1.384(12) y
C72 C77 1.409(10) y
C73 C74 1.390(12) y
C73 H73 0.95 ?
C74 C75 1.398(11) y
C74 H74 0.95 ?
C75 C76 1.356(12) y
C75 H75 0.95 ?
C76 C77 1.394(11) y
C76 H76 0.95 ?
C77 H77 0.95 ?
O81 C82 1.47(3) y
O81 H81 0.84 ?
C82 H82a 0.98 ?
C82 H82b 0.98 ?
C82 H82c 0.98 ?

loop_
_geom_hbond_atom_site_label_D
_geom_hbond_atom_site_label_H
_geom_hbond_atom_site_label_A
_geom_hbond_distance_DH
_geom_hbond_distance_HA
_geom_hbond_distance_DA
_geom_hbond_angle_DHA
_geom_hbond_site_symmetry_A
N1 H1 O21 0.88 2.14 2.980(9) 159.6 2_557
N4 H4A CL 0.92 2.3 3.216(7) 172 1_556
N4 H4B CL 0.92 2.16 3.036(7) 159.5 4_556

loop_
_geom_torsion_atom_site_label_1
_geom_torsion_atom_site_label_2
_geom_torsion_atom_site_label_3
_geom_torsion_atom_site_label_4
_geom_torsion
C7 N1 C2 O21 -179.5(7)
C7 N1 C2 C3 -0.3(1)
O21 C2 C3 N4 -115.3(7)
N1 C2 C3 N4 65.5(8)
O21 C2 C3 C31 4.8(1)
N1 C2 C3 C31 -174.4(6)
C31 C3 N4 C5 155.5(6)
C2 C3 N4 C5 -82.7(7)
C3 N4 C5 C51 -173.7(6)
C3 N4 C5 C6 62.9(9)
C51 C5 C6 C7 177.2(6)
N4 C5 C6 C7 -61.9(9)
C2 N1 C7 C6 -67.1(9)
C2 N1 C7 C71 168.1(7)
C5 C6 C7 N1 82.7(8)
C5 C6 C7 C71 -154.3(7)
N4 C3 C31 C32 -164.6(7)
C2 C3 C31 C32 73.2(8)
C3 C31 C32 C33 43.60(11)
C3 C31 C32 C37 -141.7(7)
C37 C32 C33 C34 1.20(13)
C31 C32 C33 C34 175.8(7)
C32 C33 C34 C35 -0.30(13)
C33 C34 C35 C36 -0.70(13)
C34 C35 C36 C37 0.90(13)
C33 C32 C37 C36 -1.00(12)
C31 C32 C37 C36 -175.8(8)
C35 C36 C37 C32 0.00(13)
C6 C5 C51 C52 -66.4(9)
N4 C5 C51 C52 171.5(7)
C5 C51 C52 C53 -50.9(1)
C51 C52 C53 C54 121.80(11)
N1 C7 C71 C72 -173.0(6)
C6 C7 C71 C72 62.5(9)
C7 C71 C72 C73 60.40(11)
C7 C71 C72 C77 -119.4(9)
C77 C72 C73 C74 1.90(14)
C71 C72 C73 C74 -177.8(8)
C72 C73 C74 C75 -2.80(14)
C73 C74 C75 C76 1.20(14)
C74 C75 C76 C77 1.20(15)
C75 C76 C77 C72 -2.00(15)
C73 C72 C77 C76 0.50(14)
C71 C72 C77 C76 -179.8(9)
